data_7024029
loop_
_publ_author_name
'Becker, Jan M.'
'Barker, James'
'Clarkson, Guy J.'
'van Gorkum, Remy'
'Johal, Gursharon K.'
'Walton, Richard I.'
'Scott, Peter'

_publ_section_title
;
 Chirality and diastereoselection in the mu-oxo diiron complexes
 L(2)Fe-O-FeL(2) (L = bidentate salicylaldiminato).
;
_journal_issue 9
_journal_name_full 'Dalton transactions (Cambridge, England : 2003)'
_journal_page_first 2309
_journal_page_last 2326
_journal_paper_doi 10.1039/b905706d
_journal_volume 39
_journal_year 2010
_chemical_absolute_configuration rmad
_chemical_formula_sum 'C30 H28 Cl Fe N2 O2'
_chemical_formula_weight 539.84
_chemical_name_systematic
;
?
;
_space_group_IT_number 92
_symmetry_cell_setting tetragonal
_symmetry_space_group_name_Hall 'P 4abw 2nw'
_symmetry_space_group_name_H-M 'P 41 21 2'
_atom_sites_solution_hydrogens geom
_atom_sites_solution_primary direct
_atom_sites_solution_secondary difmap
_audit_creation_method SHELXL-97
_cell_angle_alpha 90.00
_cell_angle_beta 90.00
_cell_angle_gamma 90.00
_cell_formula_units_Z 4
_cell_length_a 10.7396(3)
_cell_length_b 10.7396(3)
_cell_length_c 23.2848(7)
_cell_measurement_reflns_used 5526
_cell_measurement_temperature 120(2)
_cell_measurement_theta_max 27.48
_cell_measurement_theta_min 2.91
_cell_volume 2685.65(13)
_computing_cell_refinement 'DENZO (Otwinowski & Minor, 1997) & COLLECT (Hooft, R.W.W., 1998)'
_computing_data_collection 'COLLECT (Hooft, R.W.W., 1998)'
_computing_data_reduction 'DENZO (Otwinowski & Minor, 1997) & COLLECT (Hooft, R.W.W., 1998)'
_computing_molecular_graphics 'SHELXTL (Sheldrick, 1997)'
_computing_publication_material 'SHELXTL (Sheldrick, 1997)'
_computing_structure_refinement 'SHELXL-97 (Sheldrick, 1997)'
_computing_structure_solution 'SHELXS-97 (Sheldrick, 1990)'
_diffrn_ambient_temperature 120(2)
_diffrn_detector_area_resol_mean 9.091
_diffrn_measured_fraction_theta_full 0.996
_diffrn_measured_fraction_theta_max 0.996
_diffrn_measurement_device_type 'Bruker-Nonius Roper CCD camera on \k-goniostat'
_diffrn_measurement_method '\f & \w scans'
_diffrn_radiation_monochromator graphite
_diffrn_radiation_source 'Bruker-Nonius FR591 rotating anode'
_diffrn_radiation_type MoK\a
_diffrn_radiation_wavelength 0.71073
_diffrn_reflns_av_R_equivalents 0.0689
_diffrn_reflns_av_sigmaI/netI 0.0611
_diffrn_reflns_limit_h_max 13
_diffrn_reflns_limit_h_min -11
_diffrn_reflns_limit_k_max 13
_diffrn_reflns_limit_k_min -8
_diffrn_reflns_limit_l_max 30
_diffrn_reflns_limit_l_min -28
_diffrn_reflns_number 13795
_diffrn_reflns_theta_full 27.46
_diffrn_reflns_theta_max 27.46
_diffrn_reflns_theta_min 3.20
_diffrn_standards_decay_% nil
_exptl_absorpt_coefficient_mu 0.690
_exptl_absorpt_correction_T_max 0.9217
_exptl_absorpt_correction_T_min 0.8114
_exptl_absorpt_correction_type multi-scan
_exptl_absorpt_process_details 'SADABS 2007/2 (Sheldrick, G.M., 2007)'
_exptl_crystal_colour orange
_exptl_crystal_density_diffrn 1.335
_exptl_crystal_density_method 'not measured'
_exptl_crystal_description block
_exptl_crystal_F_000 1124
_exptl_crystal_size_max 0.20
_exptl_crystal_size_mid 0.16
_exptl_crystal_size_min 0.12
_refine_diff_density_max 0.209
_refine_diff_density_min -0.328
_refine_diff_density_rms 0.055
_refine_ls_abs_structure_details 'Flack H D (1983), Acta Cryst. A39, 876-881, Friedel pairs'
_refine_ls_abs_structure_Flack 0.01(2)
_refine_ls_extinction_method none
_refine_ls_goodness_of_fit_ref 1.037
_refine_ls_hydrogen_treatment constr
_refine_ls_matrix_type full
_refine_ls_number_parameters 165
_refine_ls_number_reflns 3069
_refine_ls_number_restraints 0
_refine_ls_restrained_S_all 1.037
_refine_ls_R_factor_all 0.0580
_refine_ls_R_factor_gt 0.0419
_refine_ls_shift/su_max 0.001
_refine_ls_shift/su_mean 0.000
_refine_ls_structure_factor_coef Fsqd
_refine_ls_weighting_details 'calc w=1/[\s^2^(Fo^2^)+(0.0297P)^2^+1.0154P] where P=(Fo^2^+2Fc^2^)/3'
_refine_ls_weighting_scheme calc
_refine_ls_wR_factor_gt 0.0800
_refine_ls_wR_factor_ref 0.0860
_reflns_number_gt 2577
_reflns_number_total 3069
_reflns_threshold_expression >2sigma(I)
_cod_data_source_file b905706d.txt
_cod_data_source_block jb17
_cod_original_sg_symbol_H-M P4(1)2(1)2
_cod_database_code 7024029

loop_
_symmetry_equiv_pos_as_xyz
'x, y, z'
'-x, -y, z+1/2'
'x+1/2, -y+1/2, -z+3/4'
'-x+1/2, y+1/2, -z+1/4'
'-y, -x, -z+1/2'
'y, x, -z'
'y+1/2, -x+1/2, z+3/4'
'-y+1/2, x+1/2, z+1/4'

loop_
_atom_site_label
_atom_site_type_symbol
_atom_site_fract_x
_atom_site_fract_y
_atom_site_fract_z
_atom_site_U_iso_or_equiv
_atom_site_adp_type
_atom_site_occupancy
_atom_site_symmetry_multiplicity
_atom_site_calc_flag
_atom_site_refinement_flags
Fe1 Fe 0.19530(3) 0.80470(3) 0.2500 0.01740(13) Uani 1 2 d S
Cl1 Cl 0.34414(6) 0.65586(6) 0.2500 0.0261(2) Uani 1 2 d S
O1 O 0.03844(17) 0.75734(19) 0.22109(8) 0.0260(5) Uani 1 1 d .
N1 N 0.23569(19) 0.87424(19) 0.16704(9) 0.0183(5) Uani 1 1 d .
C1 C -0.0265(2) 0.7890(3) 0.17466(11) 0.0215(6) Uani 1 1 d .
C2 C -0.1517(3) 0.7520(3) 0.17078(13) 0.0316(7) Uani 1 1 d .
H2A H -0.1876 0.7040 0.2008 0.038 Uiso 1 1 calc R
C3 C -0.2232(3) 0.7846(3) 0.12385(12) 0.0385(8) Uani 1 1 d .
H3A H -0.3080 0.7596 0.1222 0.046 Uiso 1 1 calc R
C4 C -0.1732(3) 0.8535(3) 0.07915(13) 0.0423(8) Uani 1 1 d .
H4A H -0.2232 0.8766 0.0472 0.051 Uiso 1 1 calc R
C5 C -0.0496(3) 0.8878(3) 0.08171(13) 0.0345(8) Uani 1 1 d .
H5A H -0.0144 0.9336 0.0508 0.041 Uiso 1 1 calc R
C6 C 0.0251(2) 0.8566(3) 0.12878(12) 0.0213(6) Uani 1 1 d .
C7 C 0.1557(2) 0.8901(2) 0.12667(11) 0.0212(6) Uani 1 1 d .
H7A H 0.1850 0.9273 0.0922 0.025 Uiso 1 1 calc R
C8 C 0.3664(3) 0.9180(2) 0.15498(11) 0.0210(6) Uani 1 1 d .
H8A H 0.4198 0.8891 0.1875 0.025 Uiso 1 1 calc R
C9 C 0.3688(3) 1.0599(2) 0.15535(12) 0.0258(7) Uani 1 1 d .
H9A H 0.3382 1.0904 0.1924 0.039 Uiso 1 1 calc R
H9B H 0.3154 1.0916 0.1245 0.039 Uiso 1 1 calc R
H9C H 0.4543 1.0889 0.1494 0.039 Uiso 1 1 calc R
C10 C 0.4175(2) 0.8582(3) 0.10005(11) 0.0208(6) Uani 1 1 d .
C11 C 0.4251(2) 0.7289(3) 0.09657(12) 0.0235(7) Uani 1 1 d .
H11A H 0.4003 0.6799 0.1285 0.028 Uiso 1 1 calc R
C12 C 0.4680(3) 0.6707(3) 0.04748(13) 0.0280(7) Uani 1 1 d .
H12A H 0.4700 0.5824 0.0455 0.034 Uiso 1 1 calc R
C13 C 0.5080(3) 0.7409(3) 0.00123(15) 0.0325(7) Uani 1 1 d .
H13A H 0.5384 0.7013 -0.0325 0.039 Uiso 1 1 calc R
C14 C 0.5031(3) 0.8688(3) 0.00466(14) 0.0406(8) Uani 1 1 d .
H14A H 0.5308 0.9176 -0.0269 0.049 Uiso 1 1 calc R
C15 C 0.4583(3) 0.9273(3) 0.05355(13) 0.0349(7) Uani 1 1 d .
H15A H 0.4555 1.0156 0.0551 0.042 Uiso 1 1 calc R

loop_
_atom_site_aniso_label
_atom_site_aniso_U_11
_atom_site_aniso_U_22
_atom_site_aniso_U_33
_atom_site_aniso_U_23
_atom_site_aniso_U_13
_atom_site_aniso_U_12
Fe1 0.01696(16) 0.01696(16) 0.0183(2) -0.00097(17) -0.00097(17) -0.0003(2)
Cl1 0.0270(3) 0.0270(3) 0.0244(5) 0.0029(3) 0.0029(3) 0.0094(4)
O1 0.0216(10) 0.0350(12) 0.0213(10) 0.0016(9) -0.0038(8) -0.0069(9)
N1 0.0164(11) 0.0169(11) 0.0215(12) -0.0001(9) -0.0004(9) 0.0017(9)
C1 0.0176(13) 0.0241(15) 0.0228(14) -0.0097(13) -0.0037(11) 0.0024(12)
C2 0.0211(15) 0.0425(18) 0.0312(16) -0.0066(14) 0.0015(13) -0.0054(13)
C3 0.0178(16) 0.060(2) 0.0379(17) -0.0133(17) -0.0061(13) -0.0010(13)
C4 0.0242(18) 0.068(2) 0.0349(17) -0.0004(16) -0.0149(14) 0.0065(16)
C5 0.0262(16) 0.047(2) 0.0301(17) 0.0000(15) -0.0057(14) 0.0012(15)
C6 0.0185(14) 0.0225(14) 0.0229(14) -0.0055(12) -0.0040(12) 0.0038(11)
C7 0.0250(14) 0.0184(13) 0.0201(14) -0.0004(11) -0.0034(12) 0.0004(11)
C8 0.0210(14) 0.0188(14) 0.0232(14) 0.0038(12) -0.0049(12) -0.0027(11)
C9 0.0270(16) 0.0200(15) 0.0304(16) 0.0029(12) -0.0040(13) -0.0022(12)
C10 0.0134(13) 0.0253(15) 0.0239(14) 0.0040(13) -0.0010(11) 0.0022(11)
C11 0.0201(14) 0.0238(16) 0.0265(16) 0.0044(12) 0.0023(12) -0.0063(12)
C12 0.0251(15) 0.0224(17) 0.0364(17) -0.0005(13) 0.0016(14) -0.0010(12)
C13 0.0290(15) 0.0422(18) 0.0262(15) 0.0050(17) 0.0106(16) 0.0123(13)
C14 0.053(2) 0.0381(18) 0.0308(17) 0.0170(17) 0.0168(18) 0.0154(15)
C15 0.041(2) 0.0257(17) 0.0378(17) 0.0143(14) 0.0140(16) 0.0095(13)

loop_
_atom_type_symbol
_atom_type_description
_atom_type_scat_dispersion_real
_atom_type_scat_dispersion_imag
_atom_type_scat_source
C C 0.0033 0.0016 'International Tables Vol C Tables 4.2.6.8 and 6.1.1.4'
H H 0.0000 0.0000 'International Tables Vol C Tables 4.2.6.8 and 6.1.1.4'
N N 0.0061 0.0033 'International Tables Vol C Tables 4.2.6.8 and 6.1.1.4'
O O 0.0106 0.0060 'International Tables Vol C Tables 4.2.6.8 and 6.1.1.4'
Fe Fe 0.3463 0.8444 'International Tables Vol C Tables 4.2.6.8 and 6.1.1.4'
Cl Cl 0.1484 0.1585 'International Tables Vol C Tables 4.2.6.8 and 6.1.1.4'

loop_
_geom_angle_atom_site_label_1
_geom_angle_atom_site_label_2
_geom_angle_atom_site_label_3
_geom_angle
_geom_angle_site_symmetry_1
_geom_angle_site_symmetry_3
O1 Fe1 O1 127.63(13) . 5_665
O1 Fe1 N1 87.44(8) . 5_665
O1 Fe1 N1 87.27(8) 5_665 5_665
O1 Fe1 N1 87.27(8) . .
O1 Fe1 N1 87.44(8) 5_665 .
N1 Fe1 N1 167.99(12) 5_665 .
O1 Fe1 Cl1 116.19(6) . .
O1 Fe1 Cl1 116.19(6) 5_665 .
N1 Fe1 Cl1 96.01(6) 5_665 .
N1 Fe1 Cl1 96.00(6) . .
C1 O1 Fe1 133.63(17) . .
C7 N1 C8 116.4(2) . .
C7 N1 Fe1 125.30(18) . .
C8 N1 Fe1 118.12(16) . .
O1 C1 C2 118.8(3) . .
O1 C1 C6 122.9(2) . .
C2 C1 C6 118.3(3) . .
C3 C2 C1 120.8(3) . .
C3 C2 H2A 119.6 . .
C1 C2 H2A 119.6 . .
C2 C3 C4 120.9(3) . .
C2 C3 H3A 119.5 . .
C4 C3 H3A 119.5 . .
C5 C4 C3 118.9(3) . .
C5 C4 H4A 120.5 . .
C3 C4 H4A 120.5 . .
C4 C5 C6 121.5(3) . .
C4 C5 H5A 119.3 . .
C6 C5 H5A 119.3 . .
C5 C6 C1 119.5(3) . .
C5 C6 C7 118.0(3) . .
C1 C6 C7 122.4(2) . .
N1 C7 C6 126.1(3) . .
N1 C7 H7A 116.9 . .
C6 C7 H7A 116.9 . .
N1 C8 C9 109.1(2) . .
N1 C8 C10 111.0(2) . .
C9 C8 C10 114.7(2) . .
N1 C8 H8A 107.3 . .
C9 C8 H8A 107.3 . .
C10 C8 H8A 107.3 . .
C8 C9 H9A 109.5 . .
C8 C9 H9B 109.5 . .
H9A C9 H9B 109.5 . .
C8 C9 H9C 109.5 . .
H9A C9 H9C 109.5 . .
H9B C9 H9C 109.5 . .
C15 C10 C11 118.1(3) . .
C15 C10 C8 122.8(3) . .
C11 C10 C8 119.2(2) . .
C12 C11 C10 121.2(3) . .
C12 C11 H11A 119.4 . .
C10 C11 H11A 119.4 . .
C11 C12 C13 120.1(3) . .
C11 C12 H12A 120.0 . .
C13 C12 H12A 120.0 . .
C14 C13 C12 119.1(3) . .
C14 C13 H13A 120.4 . .
C12 C13 H13A 120.4 . .
C13 C14 C15 120.8(3) . .
C13 C14 H14A 119.6 . .
C15 C14 H14A 119.6 . .
C10 C15 C14 120.6(3) . .
C10 C15 H15A 119.7 . .
C14 C15 H15A 119.7 . .

loop_
_geom_bond_atom_site_label_1
_geom_bond_atom_site_label_2
_geom_bond_distance
_geom_bond_site_symmetry_2
Fe1 O1 1.8840(18) .
Fe1 O1 1.8841(18) 5_665
Fe1 N1 2.116(2) 5_665
Fe1 N1 2.116(2) .
Fe1 Cl1 2.2606(10) .
O1 C1 1.330(3) .
N1 C7 1.285(3) .
N1 C8 1.507(3) .
C1 C2 1.405(4) .
C1 C6 1.406(4) .
C2 C3 1.381(4) .
C2 H2A 0.9500 .
C3 C4 1.385(4) .
C3 H3A 0.9500 .
C4 C5 1.379(4) .
C4 H4A 0.9500 .
C5 C6 1.399(4) .
C5 H5A 0.9500 .
C6 C7 1.449(4) .
C7 H7A 0.9500 .
C8 C9 1.524(4) .
C8 C10 1.533(4) .
C8 H8A 1.0000 .
C9 H9A 0.9800 .
C9 H9B 0.9800 .
C9 H9C 0.9800 .
C10 C15 1.384(4) .
C10 C11 1.393(4) .
C11 C12 1.382(4) .
C11 H11A 0.9500 .
C12 C13 1.383(4) .
C12 H12A 0.9500 .
C13 C14 1.377(4) .
C13 H13A 0.9500 .
C14 C15 1.387(4) .
C14 H14A 0.9500 .
C15 H15A 0.9500 .
